data_4504801
loop_
_publ_author_name
'Reddy, L. Sreenivas'
'Basavoju, Srinivas'
'Vangala, Venu R.'
'Nangia, Ashwini'

_publ_section_title
;
 Hydrogen Bonding in Crystal Structures ofN,N&#x2018;-Bis(3-pyridyl)urea.
 Why Is the N&#x2212;H&#x00B7;&#x00B7;&#x00B7;O Tape Synthon Absent in
 Diaryl Ureas with Electron-Withdrawing Groups?
;
_journal_issue 1
_journal_name_full 'Crystal Growth &amp; Design'
_journal_page_first 161
_journal_paper_doi 10.1021/cg0580152
_journal_volume 6
_journal_year 2006
_chemical_formula_moiety 'C11 H10 N4 O'
_chemical_formula_sum 'C11 H10 N4 O'
_chemical_formula_weight 214.23
_chemical_melting_point 499
_chemical_name_common 1,3-bis(3-pyridyl)urea
_chemical_name_systematic
; 
 1,3-bis(3-pyridyl)urea 
;
_space_group_IT_number 41
_symmetry_cell_setting orthorhombic
_symmetry_space_group_name_Hall 'A 2 -2ab'
_symmetry_space_group_name_H-M 'A b a 2'
_atom_sites_solution_hydrogens geom
_atom_sites_solution_primary direct
_atom_sites_solution_secondary difmap
_audit_creation_method SHELXL-97
_cell_angle_alpha 90.00
_cell_angle_beta 90.00
_cell_angle_gamma 90.00
_cell_formula_units_Z 4
_cell_length_a 13.707(3)
_cell_length_b 7.0140(14)
_cell_length_c 10.006(2)
_cell_measurement_reflns_used 250
_cell_measurement_temperature 293(2)
_cell_measurement_theta_max 18.8
_cell_measurement_theta_min 10.1
_cell_volume 962.0(3)
_computing_cell_refinement 'MADNES-Messerschmidt & Pflugrath'
_computing_data_collection 'MADNES-Messerschmidt & Pflugrath'
_computing_data_reduction 'MADNES-Messerschmidt & Pflugrath'
_computing_structure_refinement 'SHELXL-97 (Sheldrick, 1997)'
_computing_structure_solution 'SHELXS-97 (Sheldrick, 1990)'
_diffrn_ambient_temperature 293(2)
_diffrn_measured_fraction_theta_full 0.985
_diffrn_measured_fraction_theta_max 0.985
_diffrn_measurement_device_type 'Nonius FAST area detector'
_diffrn_measurement_method 'box integration'
_diffrn_radiation_monochromator graphite
_diffrn_radiation_source 'rotating anode'
_diffrn_radiation_type MoK\a
_diffrn_radiation_wavelength 0.71073
_diffrn_reflns_av_R_equivalents 0.0000
_diffrn_reflns_av_sigmaI/netI 0.0181
_diffrn_reflns_limit_h_max 0
_diffrn_reflns_limit_h_min -17
_diffrn_reflns_limit_k_max 9
_diffrn_reflns_limit_k_min 0
_diffrn_reflns_limit_l_max 0
_diffrn_reflns_limit_l_min -12
_diffrn_reflns_number 575
_diffrn_reflns_theta_full 27.45
_diffrn_reflns_theta_max 27.45
_diffrn_reflns_theta_min 2.97
_exptl_absorpt_coefficient_mu 0.101
_exptl_absorpt_correction_type none
_exptl_crystal_colour colourless
_exptl_crystal_density_diffrn 1.479
_exptl_crystal_density_method 'not measured'
_exptl_crystal_description plate
_exptl_crystal_F_000 448
_exptl_crystal_size_max 0.32
_exptl_crystal_size_mid 0.18
_exptl_crystal_size_min 0.08
_refine_diff_density_max 0.260
_refine_diff_density_min -0.246
_refine_diff_density_rms 0.058
_refine_ls_abs_structure_details 'Flack H D (1983), Acta Cryst. A39, 876-881'
_refine_ls_abs_structure_Flack -1(4)
_refine_ls_extinction_method none
_refine_ls_goodness_of_fit_ref 1.135
_refine_ls_hydrogen_treatment mixed
_refine_ls_matrix_type full
_refine_ls_number_parameters 78
_refine_ls_number_reflns 575
_refine_ls_number_restraints 1
_refine_ls_restrained_S_all 1.133
_refine_ls_R_factor_all 0.0498
_refine_ls_R_factor_gt 0.0437
_refine_ls_shift/su_max 0.000
_refine_ls_shift/su_mean 0.000
_refine_ls_structure_factor_coef Fsqd
_refine_ls_weighting_details 'calc w=1/[\s^2^(Fo^2^)+(0.0467P)^2^+1.4680P] where P=(Fo^2^+2Fc^2^)/3'
_refine_ls_weighting_scheme calc
_refine_ls_wR_factor_gt 0.1021
_refine_ls_wR_factor_ref 0.1068
_reflns_number_gt 518
_reflns_number_total 575
_reflns_threshold_expression >2sigma(I)
_cod_data_source_file cg0580152_dipyurea_3.cif
_cod_data_source_block 1,3-bis(3-pyridyl)urea
_cod_depositor_comments
;
The following automatic conversions were performed:

'_chemical_melting_point' value '499K' was changed to '499' - the
value should be numeric and without a unit
designator.

'_symmetry_cell_setting' value 'Orthorhombic' changed to
'orthorhombic' according to
/home/saulius/struct/CIF-dictionaries/cif_core.dic dictionary named
'cif_core.dic' version 2.4.1 from 2010-06-29.

Automatic conversion script
Id: cif_fix_values 1715 2011-07-08 13:25:40Z adriana 
;
_cod_original_sg_symbol_Hall 'A 2 -2ac'
_cod_database_code 4504801

loop_
_symmetry_equiv_pos_as_xyz
'x, y, z'
'-x, -y, z'
'x+1/2, -y+1/2, z'
'-x+1/2, y+1/2, z'
'x, y+1/2, z+1/2'
'-x, -y+1/2, z+1/2'
'x+1/2, -y+1, z+1/2'
'-x+1/2, y+1, z+1/2'

loop_
_atom_site_label
_atom_site_type_symbol
_atom_site_fract_x
_atom_site_fract_y
_atom_site_fract_z
_atom_site_U_iso_or_equiv
_atom_site_adp_type
_atom_site_occupancy
_atom_site_symmetry_multiplicity
_atom_site_calc_flag
_atom_site_refinement_flags
N1 N 0.45059(19) 0.1328(4) 0.6416(3) 0.0187(6) Uani 1 1 d .
C1 C 0.5000 0.0000 0.5665(4) 0.0176(9) Uani 1 2 d S
O1 O 0.5000 0.0000 0.4449(3) 0.0253(8) Uani 1 2 d S
C5 C 0.3302(2) 0.6402(5) 0.5062(3) 0.0221(7) Uani 1 1 d .
H5 H 0.3035 0.7546 0.4769 0.026 Uiso 1 1 calc R
N2 N 0.36905(18) 0.5224(4) 0.4159(3) 0.0217(6) Uani 1 1 d .
C4 C 0.3280(2) 0.5994(5) 0.6414(3) 0.0226(7) Uani 1 1 d .
H4 H 0.2996 0.6840 0.7014 0.027 Uiso 1 1 calc R
C3 C 0.3690(2) 0.4292(5) 0.6861(3) 0.0202(7) Uani 1 1 d .
H3 H 0.3698 0.4001 0.7768 0.024 Uiso 1 1 calc R
C6 C 0.4063(2) 0.3553(4) 0.4581(3) 0.0191(6) Uani 1 1 d .
H6 H 0.4314 0.2714 0.3948 0.023 Uiso 1 1 calc R
C2 C 0.4091(2) 0.3024(4) 0.5928(3) 0.0169(6) Uani 1 1 d .
H1 H 0.437(3) 0.109(6) 0.729(5) 0.032(11) Uiso 1 1 d .

loop_
_atom_site_aniso_label
_atom_site_aniso_U_11
_atom_site_aniso_U_22
_atom_site_aniso_U_33
_atom_site_aniso_U_23
_atom_site_aniso_U_13
_atom_site_aniso_U_12
N1 0.0240(12) 0.0167(13) 0.0154(11) 0.0009(11) 0.0011(11) 0.0005(10)
C1 0.0193(18) 0.018(2) 0.015(2) 0.000 0.000 -0.0042(17)
O1 0.0349(17) 0.0242(17) 0.0168(18) 0.000 0.000 0.0031(14)
C5 0.0180(14) 0.0224(15) 0.0258(16) 0.0077(15) 0.0030(13) 0.0057(12)
N2 0.0235(13) 0.0238(14) 0.0176(12) 0.0044(12) 0.0000(12) 0.0028(11)
C4 0.0221(15) 0.0236(16) 0.0221(15) 0.0002(14) 0.0049(14) 0.0020(13)
C3 0.0193(14) 0.0234(16) 0.0179(13) 0.0033(13) 0.0001(12) -0.0013(13)
C6 0.0208(14) 0.0200(15) 0.0165(14) 0.0023(13) 0.0009(11) 0.0004(12)
C2 0.0143(13) 0.0197(15) 0.0167(13) 0.0015(13) -0.0004(11) -0.0023(11)

loop_
_atom_type_symbol
_atom_type_description
_atom_type_scat_dispersion_real
_atom_type_scat_dispersion_imag
_atom_type_scat_source
C C 0.0033 0.0016 'International Tables Vol C Tables 4.2.6.8 and 6.1.1.4'
H H 0.0000 0.0000 'International Tables Vol C Tables 4.2.6.8 and 6.1.1.4'
N N 0.0061 0.0033 'International Tables Vol C Tables 4.2.6.8 and 6.1.1.4'
O O 0.0106 0.0060 'International Tables Vol C Tables 4.2.6.8 and 6.1.1.4'

loop_
_geom_angle_atom_site_label_1
_geom_angle_atom_site_label_2
_geom_angle_atom_site_label_3
_geom_angle
_geom_angle_site_symmetry_3
C1 N1 C2 125.7(3) .
C1 N1 H1 120(3) .
C2 N1 H1 114(3) .
O1 C1 N1 123.10(18) .
O1 C1 N1 123.11(18) 2_655
N1 C1 N1 113.8(4) 2_655
N2 C5 C4 122.9(3) .
N2 C5 H5 118.6 .
C4 C5 H5 118.6 .
C5 N2 C6 118.6(3) .
C5 C4 C3 118.8(3) .
C5 C4 H4 120.6 .
C3 C4 H4 120.6 .
C4 C3 C2 119.2(3) .
C4 C3 H3 120.4 .
C2 C3 H3 120.4 .
N2 C6 C2 122.9(3) .
N2 C6 H6 118.6 .
C2 C6 H6 118.6 .
C6 C2 C3 117.6(3) .
C6 C2 N1 124.7(3) .
C3 C2 N1 117.7(3) .

loop_
_geom_bond_atom_site_label_1
_geom_bond_atom_site_label_2
_geom_bond_distance
_geom_bond_site_symmetry_2
N1 C1 1.375(3) .
N1 C2 1.406(4) .
N1 H1 0.91(5) .
C1 O1 1.217(5) .
C1 N1 1.375(3) 2_655
C5 N2 1.335(4) .
C5 C4 1.383(5) .
C5 H5 0.9300 .
N2 C6 1.346(4) .
C4 C3 1.393(5) .
C4 H4 0.9300 .
C3 C2 1.401(5) .
C3 H3 0.9300 .
C6 C2 1.399(4) .
C6 H6 0.9300 .
